data_1542483
loop_
_publ_author_name
'Cunha, Anna C.'
'Jord\~ao, Alessandro K.'
'de Souza, Maria C. B. V.'
'Ferreira, Vitor F.'
'de Almeida, Maria C. B.'
'Wardell, James L.'
'Tiekink, Edward R. T.'

_publ_section_title
;
 [1-(2,5-Dichloroanilino)-5-methyl-1<i>H</i>-1,2,3-triazol-4-yl]methanol
;
_journal_coeditor_code HB4004
_journal_issue 1
_journal_name_full IUCrData
_journal_page_first x152447
_journal_paper_doi 10.1107/S2414314615024475
_journal_volume 1
_journal_year 2016
_chemical_formula_iupac 'C10 H10 Cl2 N4 O'
_chemical_formula_moiety 'C10 H10 Cl2 N4 O'
_chemical_formula_sum 'C10 H10 Cl2 N4 O'
_chemical_formula_weight 273.12
_chemical_name_systematic '[1-(2,5-Dichloroanilino)-5-methyl-1<i>H</i>-1,2,3-triazol-4-yl]methanol'
_space_group_crystal_system monoclinic
_space_group_IT_number 14
_space_group_name_Hall '-P 2ybc'
_space_group_name_H-M_alt 'P 1 21/c 1'
_symmetry_space_group_name_Hall '-P 2ybc'
_symmetry_space_group_name_H-M 'P 1 21/c 1'
_atom_sites_solution_hydrogens mixed
_audit_creation_method SHELXL-2014/7
_cell_angle_alpha 90
_cell_angle_beta 112.276(3)
_cell_angle_gamma 90
_cell_formula_units_Z 4
_cell_length_a 12.1802(5)
_cell_length_b 7.3646(4)
_cell_length_c 13.9001(8)
_cell_measurement_reflns_used 2686
_cell_measurement_temperature 120(2)
_cell_measurement_theta_max 27.48
_cell_measurement_theta_min 2.91
_cell_volume 1153.82(11)
_computing_cell_refinement
;
DENZO (Otwinowski & Minor, 1997) and COLLECT (Hooft, 1998)
;
_computing_data_collection
;
COLLECT (Hooft, 1998)
;
_computing_data_reduction
;
DENZO (Otwinowski & Minor, 1997) and COLLECT (Hooft, 1998)
;
_computing_molecular_graphics
;
ORTEP-3 for Windows (Farrugia, 2012) and DIAMOND (Brandenburg,
2006)
;
_computing_publication_material
;
publCIF (Westrip, 2010)
;
_computing_structure_refinement
;
SHELXL2014 (Sheldrick, 2015)
;
_computing_structure_solution
;
SHELXS97 (Sheldrick, 2008)
;
_diffrn_ambient_temperature 120(2)
_diffrn_detector_area_resol_mean 9.091
_diffrn_measured_fraction_theta_full 0.997
_diffrn_measured_fraction_theta_max 0.997
_diffrn_measurement_device_type 'Bruker-Nonius 95mm CCD camera on \k-goniostat'
_diffrn_measurement_method '\f & \w scans'
_diffrn_radiation_monochromator graphite
_diffrn_radiation_source 'Bruker-Nonius FR591 rotating anode'
_diffrn_radiation_type MoK\a
_diffrn_radiation_wavelength 0.71069
_diffrn_reflns_av_R_equivalents 0.0620
_diffrn_reflns_limit_h_max 14
_diffrn_reflns_limit_h_min -15
_diffrn_reflns_limit_k_max 9
_diffrn_reflns_limit_k_min -9
_diffrn_reflns_limit_l_max 17
_diffrn_reflns_limit_l_min -18
_diffrn_reflns_number 12461
_diffrn_reflns_theta_full 27.487
_diffrn_reflns_theta_max 27.487
_diffrn_reflns_theta_min 2.993
_diffrn_standards_decay_% 0
_diffrn_standards_number 0
_exptl_absorpt_coefficient_mu 0.551
_exptl_absorpt_correction_T_max 1.00000
_exptl_absorpt_correction_T_min 0.767664
_exptl_absorpt_correction_type multi-scan
_exptl_absorpt_process_details
;
(SADABS; Sheldrick, 2003)
;
_exptl_crystal_colour colourless
_exptl_crystal_density_diffrn 1.572
_exptl_crystal_description block
_exptl_crystal_F_000 560
_exptl_crystal_size_max 0.260
_exptl_crystal_size_mid 0.180
_exptl_crystal_size_min 0.160
_refine_diff_density_max 0.333
_refine_diff_density_min -0.395
_refine_ls_extinction_method none
_refine_ls_goodness_of_fit_ref 1.063
_refine_ls_matrix_type full
_refine_ls_number_parameters 161
_refine_ls_number_reflns 2645
_refine_ls_number_restraints 2
_refine_ls_restrained_S_all 1.063
_refine_ls_R_factor_all 0.0654
_refine_ls_R_factor_gt 0.0431
_refine_ls_shift/su_max 0.001
_refine_ls_shift/su_mean 0.000
_refine_ls_structure_factor_coef Fsqd
_refine_ls_weighting_details 'w=1/[\s^2^(Fo^2^)+(0.0528P)^2^+0.5445P] where P=(Fo^2^+2Fc^2^)/3'
_refine_ls_weighting_scheme calc
_refine_ls_wR_factor_gt 0.1053
_refine_ls_wR_factor_ref 0.1174
_reflns_number_gt 1963
_reflns_number_total 2645
_reflns_threshold_expression 'I > 2\s(I)'
_cod_data_source_file hb4004sup1.cif
_cod_data_source_block I
_cod_depositor_comments 'Adding full bibliography for 1542483.cif.'
_cod_original_cell_volume 1153.81(11)
_cod_database_code 1542483
_cod_database_fobs_code 1542483
_shelx_space_group_comment
;
The symmetry employed for this shelxl refinement is uniquely defined
by the following loop, which should always be used as a source of
symmetry information in preference to the above space-group names.
They are only intended as comments.
;
_shelx_estimated_absorpt_t_min 0.870
_shelx_estimated_absorpt_t_max 0.917

loop_
_space_group_symop_operation_xyz
'x, y, z'
'-x, y+1/2, -z+1/2'
'-x, -y, -z'
'x, -y-1/2, z-1/2'

loop_
_atom_site_type_symbol
_atom_site_label
_atom_site_fract_x
_atom_site_fract_y
_atom_site_fract_z
_atom_site_U_iso_or_equiv
_atom_site_adp_type
_atom_site_calc_flag
_atom_site_occupancy
Cl Cl1 0.37932(5) 0.38765(8) 0.87969(5) 0.02943(19) Uani d 1
Cl Cl2 0.68215(5) 0.39438(8) 0.60698(4) 0.02549(18) Uani d 1
O O1 1.07381(14) 0.3879(2) 1.25648(13) 0.0289(4) Uani d 1
H H1O 1.098(2) 0.319(3) 1.3086(16) 0.043 Uiso d 1
N N1 0.78023(15) 0.4396(3) 0.83509(14) 0.0188(4) Uani d 1
H H1N 0.8125(19) 0.503(3) 0.8004(17) 0.023 Uiso d 1
N N2 0.82967(15) 0.4789(2) 0.94015(13) 0.0163(4) Uani d 1
N N3 0.83152(15) 0.6498(2) 0.97786(14) 0.0190(4) Uani d 1
N N4 0.87624(15) 0.6334(2) 1.07929(14) 0.0190(4) Uani d 1
C C1 0.90092(17) 0.4551(3) 1.10644(16) 0.0177(5) Uani d 1
C C2 0.87186(17) 0.3534(3) 1.01696(17) 0.0175(5) Uani d 1
C C3 0.8799(2) 0.1582(3) 0.99578(19) 0.0249(5) Uani d 1
H H3A 0.8016 0.1136 0.9502 0.037 Uiso calc 1
H H3B 0.9070 0.0906 1.0614 0.037 Uiso calc 1
H H3C 0.9364 0.1410 0.9617 0.037 Uiso calc 1
C C4 0.65537(18) 0.4209(3) 0.79153(16) 0.0164(4) Uani d 1
C C5 0.58710(19) 0.4161(3) 0.85238(17) 0.0190(5) Uani d 1
H H5 0.6234 0.4282 0.9258 0.023 Uiso calc 1
C C6 0.46531(19) 0.3934(3) 0.80412(18) 0.0195(5) Uani d 1
C C7 0.40899(19) 0.3747(3) 0.69811(18) 0.0227(5) Uani d 1
H H7 0.3252 0.3615 0.6670 0.027 Uiso calc 1
C C8 0.4772(2) 0.3757(3) 0.63790(18) 0.0231(5) Uani d 1
H H8 0.4404 0.3614 0.5647 0.028 Uiso calc 1
C C9 0.59873(19) 0.3976(3) 0.68423(17) 0.0185(5) Uani d 1
C C10 0.94792(19) 0.3937(3) 1.21697(17) 0.0211(5) Uani d 1
H H10A 0.9215 0.4782 1.2592 0.025 Uiso calc 1
H H10B 0.9164 0.2715 1.2216 0.025 Uiso calc 1

loop_
_atom_site_aniso_label
_atom_site_aniso_U_11
_atom_site_aniso_U_22
_atom_site_aniso_U_33
_atom_site_aniso_U_12
_atom_site_aniso_U_13
_atom_site_aniso_U_23
Cl1 0.0241(3) 0.0385(4) 0.0300(4) -0.0026(2) 0.0151(3) -0.0009(3)
Cl2 0.0269(3) 0.0356(4) 0.0139(3) 0.0017(2) 0.0077(2) -0.0017(2)
O1 0.0178(8) 0.0412(11) 0.0218(9) -0.0036(7) 0.0011(7) 0.0160(7)
N1 0.0197(9) 0.0277(10) 0.0083(9) -0.0043(7) 0.0045(7) -0.0016(7)
N2 0.0177(8) 0.0190(10) 0.0111(9) -0.0001(7) 0.0041(7) -0.0008(7)
N3 0.0193(9) 0.0213(10) 0.0143(10) -0.0011(7) 0.0038(7) -0.0008(7)
N4 0.0195(9) 0.0230(10) 0.0128(10) -0.0006(7) 0.0043(7) -0.0009(7)
C1 0.0149(10) 0.0225(11) 0.0155(11) -0.0018(8) 0.0055(8) 0.0003(9)
C2 0.0147(10) 0.0228(12) 0.0151(11) -0.0004(8) 0.0060(8) 0.0020(9)
C3 0.0324(13) 0.0213(12) 0.0226(13) 0.0030(9) 0.0122(10) 0.0026(10)
C4 0.0161(10) 0.0163(10) 0.0142(11) 0.0004(8) 0.0030(8) 0.0005(8)
C5 0.0211(11) 0.0224(12) 0.0114(11) -0.0003(8) 0.0037(9) -0.0013(8)
C6 0.0193(11) 0.0182(11) 0.0224(12) -0.0003(8) 0.0095(9) -0.0004(9)
C7 0.0170(11) 0.0217(12) 0.0242(13) -0.0011(8) 0.0020(9) -0.0015(9)
C8 0.0248(12) 0.0238(12) 0.0143(11) 0.0000(9) 0.0002(9) -0.0013(9)
C9 0.0232(11) 0.0176(11) 0.0146(11) 0.0014(8) 0.0070(9) -0.0002(8)
C10 0.0201(11) 0.0281(13) 0.0140(11) -0.0008(9) 0.0055(9) 0.0014(9)

loop_
_atom_type_symbol
_atom_type_description
_atom_type_scat_dispersion_real
_atom_type_scat_dispersion_imag
_atom_type_scat_source
C C 0.0033 0.0016 'International Tables Vol C Tables 4.2.6.8 and 6.1.1.4'
H H 0.0000 0.0000 'International Tables Vol C Tables 4.2.6.8 and 6.1.1.4'
Cl Cl 0.1484 0.1585 'International Tables Vol C Tables 4.2.6.8 and 6.1.1.4'
N N 0.0061 0.0033 'International Tables Vol C Tables 4.2.6.8 and 6.1.1.4'
O O 0.0106 0.0060 'International Tables Vol C Tables 4.2.6.8 and 6.1.1.4'

loop_
_geom_angle_atom_site_label_1
_geom_angle_atom_site_label_2
_geom_angle_atom_site_label_3
_geom_angle
C10 O1 H1O 109(2)
N2 N1 C4 116.08(16)
N2 N1 H1N 111.5(16)
C4 N1 H1N 117.1(16)
C2 N2 N3 112.40(17)
C2 N2 N1 124.87(18)
N3 N2 N1 122.50(17)
N4 N3 N2 105.56(16)
N3 N4 C1 110.12(17)
N4 C1 C2 108.56(19)
N4 C1 C10 122.24(19)
C2 C1 C10 129.2(2)
N2 C2 C1 103.36(18)
N2 C2 C3 122.65(19)
C1 C2 C3 134.0(2)
C2 C3 H3A 109.5
C2 C3 H3B 109.5
H3A C3 H3B 109.5
C2 C3 H3C 109.5
H3A C3 H3C 109.5
H3B C3 H3C 109.5
C5 C4 C9 118.58(19)
C5 C4 N1 122.34(19)
C9 C4 N1 119.01(18)
C6 C5 C4 119.0(2)
C6 C5 H5 120.5
C4 C5 H5 120.5
C7 C6 C5 122.5(2)
C7 C6 Cl1 118.26(16)
C5 C6 Cl1 119.24(17)
C6 C7 C8 118.48(19)
C6 C7 H7 120.8
C8 C7 H7 120.8
C9 C8 C7 120.1(2)
C9 C8 H8 120.0
C7 C8 H8 120.0
C8 C9 C4 121.3(2)
C8 C9 Cl2 119.02(17)
C4 C9 Cl2 119.63(16)
O1 C10 C1 110.11(17)
O1 C10 H10A 109.6
C1 C10 H10A 109.6
O1 C10 H10B 109.6
C1 C10 H10B 109.6
H10A C10 H10B 108.2

loop_
_geom_bond_atom_site_label_1
_geom_bond_atom_site_label_2
_geom_bond_distance
Cl1 C6 1.742(2)
Cl2 C9 1.736(2)
O1 C10 1.420(3)
O1 H1O 0.839(10)
N1 N2 1.383(2)
N1 C4 1.414(3)
N1 H1N 0.866(10)
N2 C2 1.357(3)
N2 N3 1.361(3)
N3 N4 1.310(3)
N4 C1 1.368(3)
C1 C2 1.378(3)
C1 C10 1.492(3)
C2 C3 1.478(3)
C3 H3A 0.9800
C3 H3B 0.9800
C3 H3C 0.9800
C4 C5 1.393(3)
C4 C9 1.396(3)
C5 C6 1.387(3)
C5 H5 0.9500
C6 C7 1.376(3)
C7 C8 1.385(3)
C7 H7 0.9500
C8 C9 1.382(3)
C8 H8 0.9500
C10 H10A 0.9900
C10 H10B 0.9900

loop_
_geom_hbond_atom_site_label_D
_geom_hbond_atom_site_label_H
_geom_hbond_atom_site_label_A
_geom_hbond_site_symmetry_A
_geom_hbond_distance_DH
_geom_hbond_distance_HA
_geom_hbond_distance_DA
_geom_hbond_angle_DHA
N1 H1N Cl2 . 0.87(2) 2.67(2) 2.9530(19) 100.2(17)
O1 H1O N4 2_747 0.84(2) 2.01(2) 2.836(2) 169(2)
N1 H1N O1 3_767 0.87(2) 2.01(2) 2.848(3) 165(2)
C6 Cl1 Cg1 3_667 1.742(2) 3.7326(12) 5.411(3) 161.12(8)

loop_
_geom_torsion_atom_site_label_1
_geom_torsion_atom_site_label_2
_geom_torsion_atom_site_label_3
_geom_torsion_atom_site_label_4
_geom_torsion
C4 N1 N2 C2 93.4(2)
C4 N1 N2 N3 -80.6(2)
C2 N2 N3 N4 0.6(2)
N1 N2 N3 N4 175.36(16)
N2 N3 N4 C1 -1.0(2)
N3 N4 C1 C2 1.0(2)
N3 N4 C1 C10 -177.30(18)
N3 N2 C2 C1 0.0(2)
N1 N2 C2 C1 -174.61(17)
N3 N2 C2 C3 -179.43(18)
N1 N2 C2 C3 6.0(3)
N4 C1 C2 N2 -0.6(2)
C10 C1 C2 N2 177.57(19)
N4 C1 C2 C3 178.7(2)
C10 C1 C2 C3 -3.1(4)
N2 N1 C4 C5 -8.9(3)
N2 N1 C4 C9 174.27(18)
C9 C4 C5 C6 -1.7(3)
N1 C4 C5 C6 -178.6(2)
C4 C5 C6 C7 0.2(3)
C4 C5 C6 Cl1 -179.89(16)
C5 C6 C7 C8 1.1(3)
Cl1 C6 C7 C8 -178.78(17)
C6 C7 C8 C9 -0.9(3)
C7 C8 C9 C4 -0.7(3)
C7 C8 C9 Cl2 178.92(17)
C5 C4 C9 C8 2.0(3)
N1 C4 C9 C8 178.94(19)
C5 C4 C9 Cl2 -177.60(16)
N1 C4 C9 Cl2 -0.6(3)
N4 C1 C10 O1 -93.2(2)
C2 C1 C10 O1 88.9(3)
